data_7051512
loop_
_publ_author_name
'Katritzky, Alan R.'
'Yang, Hongfang'
'Zhang, Dazhi'
'Kirichenko, Kostyantyn'
'Smiglak, Marcin'
'Holbrey, John D.'
'Reichert, W. Matthew'
'Rogers, Robin D.'

_publ_section_title
;
 Strategies toward the design of energetic ionic liquids: nitro- and
 nitrile-substituted N,N&#x2032;-dialkylimidazolium salts
;
_journal_issue 3
_journal_name_full 'New Journal of Chemistry'
_journal_page_first 349
_journal_paper_doi 10.1039/b509260d
_journal_volume 30
_journal_year 2006
_chemical_formula_sum 'C7 H10 F3 N3 O5 S'
_chemical_formula_weight 305.24
_chemical_name_common '1-ethyl-3-methyl-4-nitroimidazolium triflate'
_chemical_name_systematic
;
?
;
_space_group_IT_number 14
_symmetry_cell_setting monoclinic
_symmetry_space_group_name_Hall '-P 2ybc'
_symmetry_space_group_name_H-M 'P 1 21/c 1'
_atom_sites_solution_hydrogens geom
_atom_sites_solution_primary direct
_atom_sites_solution_secondary difmap
_audit_creation_method SHELXL-97
_cell_angle_alpha 90.00
_cell_angle_beta 96.630(4)
_cell_angle_gamma 90.00
_cell_formula_units_Z 4
_cell_length_a 9.872(2)
_cell_length_b 12.839(3)
_cell_length_c 9.5949(19)
_cell_measurement_reflns_used 854
_cell_measurement_temperature 173(2)
_cell_measurement_theta_max 23.27
_cell_measurement_theta_min 2.66
_cell_volume 1208.0(4)
_computing_cell_refinement 'Bruker SMART'
_computing_data_collection 'Bruker SMART'
_computing_data_reduction 'Bruker SAINT'
_computing_molecular_graphics 'Bruker SHELXTL'
_computing_publication_material 'Bruker SHELXTL'
_computing_structure_refinement 'SHELXL-97 (Sheldrick, 1997)'
_computing_structure_solution 'SHELXS-97 (Sheldrick, 1990)'
_diffrn_ambient_temperature 173(2)
_diffrn_measured_fraction_theta_full 0.998
_diffrn_measured_fraction_theta_max 0.998
_diffrn_measurement_device_type 'CCD area detector'
_diffrn_measurement_method 'phi and omega scans'
_diffrn_radiation_monochromator graphite
_diffrn_radiation_source 'fine-focus sealed tube'
_diffrn_radiation_type MoK\a
_diffrn_radiation_wavelength 0.71073
_diffrn_reflns_av_R_equivalents 0.0152
_diffrn_reflns_av_sigmaI/netI 0.0143
_diffrn_reflns_limit_h_max 9
_diffrn_reflns_limit_h_min -10
_diffrn_reflns_limit_k_max 14
_diffrn_reflns_limit_k_min -13
_diffrn_reflns_limit_l_max 10
_diffrn_reflns_limit_l_min -8
_diffrn_reflns_number 5328
_diffrn_reflns_theta_full 23.27
_diffrn_reflns_theta_max 23.27
_diffrn_reflns_theta_min 2.08
_exptl_absorpt_coefficient_mu 0.329
_exptl_absorpt_correction_T_max 1.0000
_exptl_absorpt_correction_T_min 0.8554
_exptl_absorpt_correction_type sphere
_exptl_crystal_colour colorless
_exptl_crystal_density_diffrn 1.678
_exptl_crystal_density_meas 0
_exptl_crystal_density_method 'not measured'
_exptl_crystal_description needle
_exptl_crystal_F_000 624
_exptl_crystal_size_max 0.64
_exptl_crystal_size_mid 0.34
_exptl_crystal_size_min 0.18
_refine_diff_density_max 0.271
_refine_diff_density_min -0.277
_refine_diff_density_rms 0.038
_refine_ls_extinction_coef 0.0126(12)
_refine_ls_extinction_expression Fc^*^=kFc[1+0.001xFc^2^\l^3^/sin(2\q)]^-1/4^
_refine_ls_extinction_method SHELXL
_refine_ls_goodness_of_fit_ref 1.062
_refine_ls_hydrogen_treatment mixed
_refine_ls_matrix_type full
_refine_ls_number_parameters 213
_refine_ls_number_reflns 1735
_refine_ls_number_restraints 0
_refine_ls_restrained_S_all 1.062
_refine_ls_R_factor_all 0.0253
_refine_ls_R_factor_gt 0.0240
_refine_ls_shift/su_max 0.000
_refine_ls_shift/su_mean 0.000
_refine_ls_structure_factor_coef Fsqd
_refine_ls_weighting_details 'calc w=1/[\s^2^(Fo^2^)+(0.0314P)^2^+0.6003P] where P=(Fo^2^+2Fc^2^)/3'
_refine_ls_weighting_scheme calc
_refine_ls_wR_factor_gt 0.0623
_refine_ls_wR_factor_ref 0.0631
_reflns_number_gt 1639
_reflns_number_total 1735
_reflns_threshold_expression >2sigma(I)
_cod_data_source_file b509260d.txt
_cod_data_source_block 5a
_cod_depositor_comments
;
The following automatic conversions were performed:
'_symmetry_cell_setting' value 'Monoclinic' changed to 'monoclinic'
according to '/home/saulius/struct/CIF-dictionaries/cif_core.dic'
dictionary named 'cif_core.dic' version 2.4.1 from 2010-06-29.

Automatic conversion script
Id: cif_fix_enum 1527 2010-12-29 10:47:43Z saulius 
;
_cod_original_cell_volume 1207.9(4)
_cod_original_sg_symbol_H-M P2(1)/c
_cod_database_code 7051512

loop_
_symmetry_equiv_pos_as_xyz
'x, y, z'
'-x, y+1/2, -z+1/2'
'-x, -y, -z'
'x, -y-1/2, z-1/2'

loop_
_atom_site_label
_atom_site_type_symbol
_atom_site_fract_x
_atom_site_fract_y
_atom_site_fract_z
_atom_site_U_iso_or_equiv
_atom_site_adp_type
_atom_site_occupancy
_atom_site_symmetry_multiplicity
_atom_site_calc_flag
_atom_site_refinement_flags
_atom_site_disorder_assembly
_atom_site_disorder_group
S1 S 0.29912(4) 0.52677(3) 0.22786(4) 0.02341(16) Uani 1 1 d . . .
F1 F 0.18418(11) 0.40660(9) 0.39881(11) 0.0464(3) Uani 1 1 d . . .
F2 F 0.38884(12) 0.36262(8) 0.36985(12) 0.0479(3) Uani 1 1 d . . .
F3 F 0.35345(11) 0.49412(8) 0.49908(10) 0.0401(3) Uani 1 1 d . . .
O1 O 0.96694(14) 0.21775(12) -0.02272(15) 0.0525(4) Uani 1 1 d . . .
O2 O 0.75099(14) 0.18906(10) -0.07722(13) 0.0416(3) Uani 1 1 d . . .
O3 O 0.43910(12) 0.55381(10) 0.21967(13) 0.0372(3) Uani 1 1 d . . .
O4 O 0.23887(13) 0.45892(10) 0.11863(12) 0.0384(3) Uani 1 1 d . . .
O5 O 0.21502(11) 0.61251(9) 0.26062(12) 0.0321(3) Uani 1 1 d . . .
N1 N 0.83329(13) 0.46750(10) 0.18809(13) 0.0222(3) Uani 1 1 d . . .
N3 N 0.68957(13) 0.35142(10) 0.09765(13) 0.0230(3) Uani 1 1 d . . .
N4 N 0.84671(16) 0.23648(11) -0.01561(15) 0.0331(4) Uani 1 1 d . . .
C2 C 0.70302(16) 0.43937(13) 0.16972(16) 0.0225(4) Uani 1 1 d . . .
H2A H 0.6323(18) 0.4723(13) 0.2007(17) 0.022(4) Uiso 1 1 d . . .
C4 C 0.81855(16) 0.32336(12) 0.07015(16) 0.0242(4) Uani 1 1 d . . .
C5 C 0.90789(17) 0.39539(13) 0.12644(16) 0.0250(4) Uani 1 1 d . . .
H5A H 1.001(2) 0.4019(14) 0.1253(18) 0.029(5) Uiso 1 1 d . . .
C6 C 0.88766(19) 0.56162(15) 0.2646(2) 0.0323(4) Uani 1 1 d . . .
H6A H 0.8994(19) 0.5451(15) 0.361(2) 0.037(5) Uiso 1 1 d . . .
H6B H 0.973(2) 0.5703(15) 0.236(2) 0.038(5) Uiso 1 1 d . . .
C7 C 0.7964(2) 0.65392(16) 0.2346(3) 0.0424(5) Uani 1 1 d . . .
H7A H 0.707(3) 0.6413(19) 0.266(2) 0.061(7) Uiso 1 1 d . . .
H7B H 0.781(2) 0.6676(17) 0.139(3) 0.056(7) Uiso 1 1 d . . .
H7C H 0.838(2) 0.7130(18) 0.281(2) 0.048(6) Uiso 1 1 d . . .
C8 C 0.55788(19) 0.29746(16) 0.0632(2) 0.0323(4) Uani 1 1 d . . .
H8A H 0.490(2) 0.3368(17) 0.103(2) 0.046(6) Uiso 1 1 d . . .
H8B H 0.5607(19) 0.2293(17) 0.103(2) 0.039(5) Uiso 1 1 d . . .
H8C H 0.537(2) 0.2938(15) -0.036(2) 0.043(5) Uiso 1 1 d . . .
C9 C 0.30718(17) 0.44375(13) 0.38259(17) 0.0287(4) Uani 1 1 d . . .

loop_
_atom_site_aniso_label
_atom_site_aniso_U_11
_atom_site_aniso_U_22
_atom_site_aniso_U_33
_atom_site_aniso_U_23
_atom_site_aniso_U_13
_atom_site_aniso_U_12
S1 0.0207(2) 0.0265(3) 0.0232(2) 0.00419(16) 0.00360(16) 0.00202(16)
F1 0.0434(7) 0.0545(7) 0.0423(6) 0.0113(5) 0.0094(5) -0.0193(5)
F2 0.0627(8) 0.0323(6) 0.0479(7) 0.0099(5) 0.0025(5) 0.0175(5)
F3 0.0463(6) 0.0473(6) 0.0246(5) 0.0002(5) -0.0046(5) -0.0009(5)
O1 0.0478(9) 0.0564(9) 0.0544(9) -0.0115(7) 0.0100(7) 0.0246(7)
O2 0.0613(9) 0.0309(7) 0.0333(7) -0.0079(6) 0.0080(6) -0.0060(7)
O3 0.0234(6) 0.0436(7) 0.0464(8) 0.0123(6) 0.0109(5) 0.0016(5)
O4 0.0486(8) 0.0398(7) 0.0255(6) -0.0019(5) -0.0011(5) -0.0015(6)
O5 0.0273(6) 0.0325(7) 0.0367(7) 0.0044(5) 0.0050(5) 0.0077(5)
N1 0.0212(7) 0.0252(7) 0.0202(7) 0.0002(5) 0.0020(5) 0.0011(6)
N3 0.0235(7) 0.0231(7) 0.0225(7) 0.0010(6) 0.0023(5) -0.0004(6)
N4 0.0451(10) 0.0291(8) 0.0258(8) 0.0013(6) 0.0065(7) 0.0091(7)
C2 0.0206(9) 0.0255(9) 0.0216(8) 0.0011(7) 0.0039(7) 0.0014(7)
C4 0.0281(9) 0.0238(9) 0.0210(8) 0.0017(7) 0.0038(7) 0.0059(7)
C5 0.0215(9) 0.0311(9) 0.0226(8) 0.0041(7) 0.0028(7) 0.0049(7)
C6 0.0271(10) 0.0359(10) 0.0335(11) -0.0089(8) 0.0013(8) -0.0074(8)
C7 0.0488(13) 0.0277(11) 0.0485(14) -0.0064(9) -0.0035(10) -0.0041(9)
C8 0.0285(10) 0.0296(11) 0.0380(11) -0.0009(9) 0.0010(8) -0.0073(8)
C9 0.0287(9) 0.0293(9) 0.0280(9) 0.0024(7) 0.0023(7) -0.0011(8)

loop_
_atom_type_symbol
_atom_type_description
_atom_type_scat_dispersion_real
_atom_type_scat_dispersion_imag
_atom_type_scat_source
C C 0.0033 0.0016 'International Tables Vol C Tables 4.2.6.8 and 6.1.1.4'
H H 0.0000 0.0000 'International Tables Vol C Tables 4.2.6.8 and 6.1.1.4'
N N 0.0061 0.0033 'International Tables Vol C Tables 4.2.6.8 and 6.1.1.4'
O O 0.0106 0.0060 'International Tables Vol C Tables 4.2.6.8 and 6.1.1.4'
F F 0.0171 0.0103 'International Tables Vol C Tables 4.2.6.8 and 6.1.1.4'
S S 0.1246 0.1234 'International Tables Vol C Tables 4.2.6.8 and 6.1.1.4'

loop_
_geom_angle_atom_site_label_1
_geom_angle_atom_site_label_2
_geom_angle_atom_site_label_3
_geom_angle
_geom_angle_site_symmetry_1
_geom_angle_site_symmetry_3
_geom_angle_publ_flag
O5 S1 O3 114.28(8) . . ?
O5 S1 O4 115.04(8) . . ?
O3 S1 O4 115.24(8) . . ?
O5 S1 C9 104.01(7) . . ?
O3 S1 C9 103.55(7) . . ?
O4 S1 C9 102.42(8) . . ?
C2 N1 C5 108.77(14) . . ?
C2 N1 C6 125.26(14) . . ?
C5 N1 C6 125.96(14) . . ?
C2 N3 C4 106.50(13) . . ?
C2 N3 C8 123.38(14) . . ?
C4 N3 C8 130.08(14) . . ?
O2 N4 O1 125.39(15) . . ?
O2 N4 C4 118.48(14) . . ?
O1 N4 C4 116.11(15) . . ?
N3 C2 N1 109.81(14) . . ?
C5 C4 N3 108.69(14) . . ?
C5 C4 N4 127.11(15) . . ?
N3 C4 N4 123.96(15) . . ?
C4 C5 N1 106.22(14) . . ?
N1 C6 C7 111.99(15) . . ?
F3 C9 F1 107.85(13) . . ?
F3 C9 F2 107.80(13) . . ?
F1 C9 F2 107.50(14) . . ?
F3 C9 S1 112.33(12) . . ?
F1 C9 S1 110.52(11) . . ?
F2 C9 S1 110.66(11) . . ?

loop_
_geom_bond_atom_site_label_1
_geom_bond_atom_site_label_2
_geom_bond_distance
_geom_bond_site_symmetry_2
_geom_bond_publ_flag
S1 O5 1.4353(12) . ?
S1 O3 1.4358(12) . ?
S1 O4 1.4377(13) . ?
S1 C9 1.8218(17) . ?
F1 C9 1.3303(19) . ?
F2 C9 1.331(2) . ?
F3 C9 1.3260(19) . ?
O1 N4 1.221(2) . ?
O2 N4 1.2183(19) . ?
N1 C2 1.328(2) . ?
N1 C5 1.360(2) . ?
N1 C6 1.482(2) . ?
N3 C2 1.323(2) . ?
N3 C4 1.378(2) . ?
N3 C8 1.476(2) . ?
N4 C4 1.432(2) . ?
C4 C5 1.347(2) . ?
C6 C7 1.497(3) . ?

loop_
_geom_hbond_atom_site_label_D
_geom_hbond_atom_site_label_H
_geom_hbond_atom_site_label_A
_geom_hbond_distance_DH
_geom_hbond_distance_HA
_geom_hbond_distance_DA
_geom_hbond_angle_DHA
_geom_hbond_site_symmetry_A
C2 H2A O3 0.896(18) 2.201(19) 3.076(2) 165.4(15) .
C6 H6B O5 0.93(2) 2.43(2) 3.302(2) 156.4(16) 1_655
C5 H5A O4 0.921(19) 2.471(19) 3.377(2) 168.0(15) 1_655
C8 H8C F2 0.95(2) 2.59(2) 3.120(2) 115.7(15) 4_565
C6 H6A F1 0.94(2) 2.61(2) 3.410(2) 142.8(15) 3_666
C8 H8C O3 0.95(2) 2.66(2) 3.322(2) 127.0(15) 3_665

loop_
_geom_torsion_atom_site_label_1
_geom_torsion_atom_site_label_2
_geom_torsion_atom_site_label_3
_geom_torsion_atom_site_label_4
_geom_torsion
_geom_torsion_site_symmetry_1
_geom_torsion_site_symmetry_2
_geom_torsion_site_symmetry_3
_geom_torsion_site_symmetry_4
_geom_torsion_publ_flag
C5 C4 N4 O1 10.7(2) . . . . ?
C2 N1 C6 C7 -40.1(2) . . . . ?

loop_
_cod_related_entry_id
_cod_related_entry_database
_cod_related_entry_code
1 ChemSpider 21122738
